data_4506120
loop_
_publ_author_name
'Cai, Zhengguo'
'Shen, Zhongliang'
'Zhou, Xiaoyuan'
'Jordan, Richard F.'

_publ_section_title
;
 Enhancement of Chain Growth and Chain Transfer Rates in Ethylene
 Polymerization by (Phosphine-sulfonate)PdMe Catalysts by Binding of
 B(C6F5)3to the Sulfonate Group
;
_journal_issue 6
_journal_name_full 'ACS Catalysis'
_journal_page_first 1187
_journal_paper_doi 10.1021/cs300147c
_journal_volume 2
_journal_year 2012
_chemical_formula_sum 'C72 H102 O6 P2 Pd2 S2'
_chemical_formula_weight 1402.40
_chemical_name_systematic
; 
 ? 
;
_space_group_IT_number 14
_symmetry_space_group_name_Hall '-P 2ybc'
_symmetry_space_group_name_H-M 'P 1 21/c 1'
_atom_sites_solution_hydrogens geom
_atom_sites_solution_primary direct
_atom_sites_solution_secondary difmap
_audit_creation_method SHELXL-97
_cell_angle_alpha 90.00
_cell_angle_beta 131.536(10)
_cell_angle_gamma 90.00
_cell_formula_units_Z 2
_cell_length_a 17.934(4)
_cell_length_b 10.371(2)
_cell_length_c 25.392(4)
_cell_measurement_reflns_used 1024
_cell_measurement_temperature 100(2)
_cell_measurement_theta_max 25.03
_cell_measurement_theta_min 1.52
_cell_volume 3535.2(13)
_computing_structure_refinement 'SHELXL-97 (Sheldrick, 1997)'
_computing_structure_solution 'SHELXS-97 (Sheldrick, 1990)'
_diffrn_ambient_temperature 100(2)
_diffrn_measured_fraction_theta_full 1.000
_diffrn_measured_fraction_theta_max 1.000
_diffrn_radiation_monochromator graphite
_diffrn_radiation_source 'fine-focus sealed tube'
_diffrn_radiation_type MoK\a
_diffrn_radiation_wavelength 0.71073
_diffrn_reflns_av_R_equivalents 0.0539
_diffrn_reflns_av_sigmaI/netI 0.0593
_diffrn_reflns_limit_h_max 21
_diffrn_reflns_limit_h_min -21
_diffrn_reflns_limit_k_max 12
_diffrn_reflns_limit_k_min -12
_diffrn_reflns_limit_l_max 30
_diffrn_reflns_limit_l_min -30
_diffrn_reflns_number 33429
_diffrn_reflns_theta_full 25.03
_diffrn_reflns_theta_max 25.03
_diffrn_reflns_theta_min 1.52
_exptl_absorpt_coefficient_mu 0.661
_exptl_absorpt_correction_T_max 0.9740
_exptl_absorpt_correction_T_min 0.8791
_exptl_absorpt_correction_type multi-scan
_exptl_absorpt_process_details
;
absorption corrections were made based on correspondance of
equivalent intensities usingprogram SADABS (G. Sheldrick, Bruker 
Analytical X-ray Systems, Madison, WI)
;
_exptl_crystal_density_diffrn 1.317
_exptl_crystal_density_method 'not measured'
_exptl_crystal_F_000 1472
_exptl_crystal_size_max 0.20
_exptl_crystal_size_mid 0.20
_exptl_crystal_size_min 0.04
_refine_diff_density_max 0.935
_refine_diff_density_min -0.420
_refine_diff_density_rms 0.084
_refine_ls_extinction_method none
_refine_ls_goodness_of_fit_ref 0.946
_refine_ls_hydrogen_treatment constr
_refine_ls_matrix_type full
_refine_ls_number_parameters 393
_refine_ls_number_reflns 6252
_refine_ls_number_restraints 0
_refine_ls_restrained_S_all 0.946
_refine_ls_R_factor_all 0.0505
_refine_ls_R_factor_gt 0.0377
_refine_ls_shift/su_max 0.002
_refine_ls_shift/su_mean 0.000
_refine_ls_structure_factor_coef Fsqd
_refine_ls_weighting_details 'calc w=1/[\s^2^(Fo^2^)+(0.0437P)^2^+0.0000P] where P=(Fo^2^+2Fc^2^)/3'
_refine_ls_weighting_scheme calc
_refine_ls_wR_factor_gt 0.0859
_refine_ls_wR_factor_ref 0.0892
_reflns_number_gt 4857
_reflns_number_total 6252
_reflns_threshold_expression >2sigma(I)
_cod_data_source_file cs300147c_si_003.cif
_cod_data_source_block cpd2b
_cod_original_cell_volume 3535.2(12)
_cod_original_sg_symbol_H-M p21/c
_cod_database_code 4506120

loop_
_symmetry_equiv_pos_as_xyz
'x, y, z'
'-x, y+1/2, -z+1/2'
'-x, -y, -z'
'x, -y-1/2, z-1/2'

loop_
_atom_site_label
_atom_site_type_symbol
_atom_site_fract_x
_atom_site_fract_y
_atom_site_fract_z
_atom_site_U_iso_or_equiv
_atom_site_adp_type
_atom_site_occupancy
_atom_site_symmetry_multiplicity
_atom_site_calc_flag
_atom_site_refinement_flags
Pd1 Pd 0.393061(19) 0.95368(3) 0.918979(14) 0.02004(9) Uani 1 1 d .
S1 S 0.59711(7) 0.82836(8) 0.97650(5) 0.0230(2) Uani 1 1 d .
P1 P 0.35024(7) 0.79939(9) 0.84512(5) 0.0198(2) Uani 1 1 d .
O1 O 0.55121(16) 0.8998(2) 1.00082(11) 0.0217(5) Uani 1 1 d .
O2 O 0.70082(17) 0.8062(2) 1.03413(13) 0.0305(6) Uani 1 1 d .
O3 O 0.56870(18) 0.8885(2) 0.91452(12) 0.0293(6) Uani 1 1 d .
C1 C 0.2513(3) 1.0145(3) 0.85002(19) 0.0279(9) Uani 1 1 d .
H1A H 0.2162 0.9856 0.8653 0.042 Uiso 1 1 calc R
H1B H 0.2185 0.9786 0.8034 0.042 Uiso 1 1 calc R
H1C H 0.2499 1.1088 0.8476 0.042 Uiso 1 1 calc R
C2 C 0.5376(3) 0.6752(3) 0.94966(17) 0.0191(8) Uani 1 1 d .
C3 C 0.5961(3) 0.5676(3) 0.98357(18) 0.0253(9) Uani 1 1 d .
H3 H 0.6656 0.5771 1.0218 0.030 Uiso 1 1 calc R
C4 C 0.5545(3) 0.4453(4) 0.96247(18) 0.0269(9) Uani 1 1 d .
H4 H 0.5959 0.3720 0.9869 0.032 Uiso 1 1 calc R
C5 C 0.4544(3) 0.4285(3) 0.90673(19) 0.0259(9) Uani 1 1 d .
C6 C 0.3952(3) 0.5375(3) 0.87319(18) 0.0236(8) Uani 1 1 d .
H6 H 0.3255 0.5269 0.8355 0.028 Uiso 1 1 calc R
C7 C 0.4346(3) 0.6620(3) 0.89299(17) 0.0215(8) Uani 1 1 d .
C8 C 0.4060(3) 0.2981(3) 0.8817(2) 0.0339(10) Uani 1 1 d .
H8A H 0.3764 0.2854 0.8329 0.051 Uiso 1 1 calc R
H8B H 0.3539 0.2926 0.8842 0.051 Uiso 1 1 calc R
H8C H 0.4561 0.2312 0.9116 0.051 Uiso 1 1 calc R
C9 C 0.3499(2) 0.8322(3) 0.77486(17) 0.0195(8) Uani 1 1 d .
C10 C 0.3749(2) 0.7350(3) 0.75159(18) 0.0222(8) Uani 1 1 d .
H10 H 0.4049 0.6581 0.7784 0.027 Uiso 1 1 calc R
C11 C 0.3562(3) 0.7491(3) 0.68913(18) 0.0226(8) Uani 1 1 d .
C12 C 0.3141(3) 0.8635(3) 0.65263(18) 0.0258(8) Uani 1 1 d .
H12 H 0.3008 0.8738 0.6099 0.031 Uiso 1 1 calc R
C13 C 0.2899(3) 0.9647(3) 0.67519(18) 0.0239(8) Uani 1 1 d .
C14 C 0.3099(3) 0.9472(3) 0.73812(18) 0.0240(8) Uani 1 1 d .
H14 H 0.2959 1.0146 0.7558 0.029 Uiso 1 1 calc R
C15 C 0.3794(3) 0.6406(4) 0.66078(18) 0.0260(8) Uani 1 1 d .
C16 C 0.4243(4) 0.5200(4) 0.7086(2) 0.0539(13) Uani 1 1 d .
H16A H 0.4866 0.5435 0.7554 0.081 Uiso 1 1 calc R
H16B H 0.4378 0.4540 0.6882 0.081 Uiso 1 1 calc R
H16C H 0.3770 0.4861 0.7124 0.081 Uiso 1 1 calc R
C17 C 0.2845(3) 0.5976(5) 0.5893(2) 0.0562(13) Uani 1 1 d .
H17A H 0.2371 0.5662 0.5935 0.084 Uiso 1 1 calc R
H17B H 0.2998 0.5281 0.5715 0.084 Uiso 1 1 calc R
H17C H 0.2552 0.6705 0.5566 0.084 Uiso 1 1 calc R
C18 C 0.4548(4) 0.6867(5) 0.6567(3) 0.0614(14) Uani 1 1 d .
H18A H 0.4274 0.7596 0.6241 0.092 Uiso 1 1 calc R
H18B H 0.4710 0.6164 0.6399 0.092 Uiso 1 1 calc R
H18C H 0.5154 0.7140 0.7035 0.092 Uiso 1 1 calc R
C19 C 0.2362(3) 1.0849(4) 0.62890(19) 0.0290(9) Uani 1 1 d .
C20 C 0.1277(3) 1.0470(4) 0.5704(2) 0.0566(13) Uani 1 1 d .
H20A H 0.0999 1.0172 0.5909 0.085 Uiso 1 1 calc R
H20B H 0.1234 0.9775 0.5423 0.085 Uiso 1 1 calc R
H20C H 0.0898 1.1218 0.5402 0.085 Uiso 1 1 calc R
C21 C 0.2802(4) 1.1305(4) 0.5973(2) 0.0519(13) Uani 1 1 d .
H21A H 0.2734 1.0621 0.5677 0.078 Uiso 1 1 calc R
H21B H 0.3508 1.1512 0.6352 0.078 Uiso 1 1 calc R
H21C H 0.2445 1.2076 0.5686 0.078 Uiso 1 1 calc R
C22 C 0.2403(3) 1.1972(4) 0.6692(2) 0.0396(10) Uani 1 1 d .
H22A H 0.2097 1.2733 0.6386 0.059 Uiso 1 1 calc R
H22B H 0.3099 1.2162 0.7105 0.059 Uiso 1 1 calc R
H22C H 0.2041 1.1747 0.6844 0.059 Uiso 1 1 calc R
C23 C 0.2285(2) 0.7269(3) 0.79883(17) 0.0210(8) Uani 1 1 d .
C24 C 0.1675(2) 0.6927(3) 0.72852(18) 0.0229(8) Uani 1 1 d .
H24 H 0.1881 0.7115 0.7032 0.027 Uiso 1 1 calc R
C25 C 0.0764(3) 0.6313(3) 0.69420(18) 0.0258(8) Uani 1 1 d .
C26 C 0.0486(3) 0.6072(3) 0.73239(19) 0.0268(9) Uani 1 1 d .
H26 H -0.0137 0.5666 0.7095 0.032 Uiso 1 1 calc R
C27 C 0.1082(3) 0.6400(3) 0.80377(18) 0.0243(8) Uani 1 1 d .
C28 C 0.1980(3) 0.7011(3) 0.83602(18) 0.0238(8) Uani 1 1 d .
H28 H 0.2393 0.7258 0.8840 0.029 Uiso 1 1 calc R
C29 C 0.0139(3) 0.5898(4) 0.61713(19) 0.0300(9) Uani 1 1 d .
C30 C 0.0693(3) 0.4818(4) 0.6147(2) 0.0370(10) Uani 1 1 d .
H30A H 0.0799 0.4098 0.6440 0.055 Uiso 1 1 calc R
H30B H 0.1339 0.5139 0.6325 0.055 Uiso 1 1 calc R
H30C H 0.0298 0.4523 0.5661 0.055 Uiso 1 1 calc R
C31 C 0.0019(3) 0.7016(4) 0.5734(2) 0.0492(12) Uani 1 1 d .
H31A H -0.0389 0.6742 0.5243 0.074 Uiso 1 1 calc R
H31B H 0.0676 0.7290 0.5915 0.074 Uiso 1 1 calc R
H31C H -0.0307 0.7738 0.5760 0.074 Uiso 1 1 calc R
C32 C -0.0887(3) 0.5433(5) 0.5848(2) 0.0510(12) Uani 1 1 d .
H32A H -0.1254 0.6141 0.5842 0.077 Uiso 1 1 calc R
H32B H -0.0823 0.4716 0.6127 0.077 Uiso 1 1 calc R
H32C H -0.1247 0.5141 0.5366 0.077 Uiso 1 1 calc R
C33 C 0.0697(3) 0.6106(4) 0.8411(2) 0.0328(9) Uani 1 1 d .
C34 C -0.0262(3) 0.6863(4) 0.8053(2) 0.0435(11) Uani 1 1 d .
H34A H -0.0754 0.6621 0.7555 0.065 Uiso 1 1 calc R
H34B H -0.0123 0.7788 0.8093 0.065 Uiso 1 1 calc R
H34C H -0.0524 0.6664 0.8281 0.065 Uiso 1 1 calc R
C35 C 0.0489(4) 0.4660(4) 0.8367(2) 0.0513(12) Uani 1 1 d .
H35A H 0.0012 0.4393 0.7873 0.077 Uiso 1 1 calc R
H35B H 0.0210 0.4483 0.8586 0.077 Uiso 1 1 calc R
H35C H 0.1112 0.4178 0.8615 0.077 Uiso 1 1 calc R
C36 C 0.1447(3) 0.6491(4) 0.91907(19) 0.0384(10) Uani 1 1 d .
H36A H 0.1164 0.6310 0.9406 0.058 Uiso 1 1 calc R
H36B H 0.1595 0.7414 0.9231 0.058 Uiso 1 1 calc R
H36C H 0.2063 0.5995 0.9434 0.058 Uiso 1 1 calc R

loop_
_atom_site_aniso_label
_atom_site_aniso_U_11
_atom_site_aniso_U_22
_atom_site_aniso_U_33
_atom_site_aniso_U_23
_atom_site_aniso_U_13
_atom_site_aniso_U_12
Pd1 0.02046(16) 0.01994(15) 0.01821(15) -0.00164(12) 0.01219(13) -0.00049(12)
S1 0.0231(5) 0.0229(5) 0.0250(5) -0.0037(4) 0.0167(4) -0.0030(4)
P1 0.0217(5) 0.0199(5) 0.0176(5) 0.0001(4) 0.0129(4) -0.0006(4)
O1 0.0217(13) 0.0214(13) 0.0200(13) -0.0034(10) 0.0130(12) 0.0001(11)
O2 0.0236(14) 0.0303(15) 0.0328(15) -0.0096(12) 0.0166(13) -0.0020(12)
O3 0.0383(16) 0.0257(14) 0.0304(15) -0.0025(12) 0.0255(14) -0.0077(12)
C1 0.025(2) 0.025(2) 0.029(2) -0.0032(17) 0.0153(19) 0.0009(16)
C2 0.026(2) 0.0196(19) 0.0196(19) -0.0013(15) 0.0182(18) -0.0007(15)
C3 0.025(2) 0.031(2) 0.0193(19) 0.0003(16) 0.0148(18) 0.0041(17)
C4 0.035(2) 0.025(2) 0.024(2) 0.0044(17) 0.0210(19) 0.0079(18)
C5 0.041(2) 0.022(2) 0.027(2) 0.0000(16) 0.027(2) -0.0021(17)
C6 0.031(2) 0.024(2) 0.0208(19) -0.0007(16) 0.0196(18) -0.0024(17)
C7 0.028(2) 0.024(2) 0.0181(19) 0.0019(15) 0.0176(18) 0.0018(16)
C8 0.048(3) 0.022(2) 0.034(2) -0.0001(18) 0.028(2) -0.0026(19)
C9 0.0205(19) 0.0209(19) 0.0164(18) -0.0024(15) 0.0119(17) -0.0041(15)
C10 0.024(2) 0.0204(19) 0.0234(19) -0.0011(15) 0.0162(18) -0.0032(15)
C11 0.024(2) 0.023(2) 0.0211(19) -0.0048(16) 0.0153(18) -0.0050(16)
C12 0.029(2) 0.029(2) 0.0194(19) -0.0038(17) 0.0166(18) -0.0044(17)
C13 0.024(2) 0.024(2) 0.0202(19) 0.0009(16) 0.0133(17) -0.0015(16)
C14 0.027(2) 0.0230(19) 0.0226(19) -0.0044(17) 0.0168(18) -0.0032(17)
C15 0.031(2) 0.027(2) 0.025(2) -0.0016(17) 0.0207(19) -0.0007(17)
C16 0.076(4) 0.040(3) 0.055(3) 0.001(2) 0.048(3) 0.016(3)
C17 0.051(3) 0.061(3) 0.043(3) -0.015(2) 0.025(3) 0.008(3)
C18 0.070(4) 0.053(3) 0.092(4) -0.015(3) 0.067(3) -0.005(3)
C19 0.035(2) 0.025(2) 0.026(2) 0.0047(16) 0.020(2) 0.0031(17)
C20 0.042(3) 0.044(3) 0.040(3) 0.013(2) 0.008(2) 0.005(2)
C21 0.080(4) 0.043(3) 0.061(3) 0.028(2) 0.059(3) 0.023(3)
C22 0.049(3) 0.032(2) 0.038(2) 0.012(2) 0.029(2) 0.015(2)
C23 0.0192(19) 0.0200(19) 0.0212(19) -0.0007(15) 0.0123(17) 0.0008(15)
C24 0.024(2) 0.023(2) 0.0212(19) -0.0018(16) 0.0152(18) 0.0020(16)
C25 0.025(2) 0.022(2) 0.023(2) -0.0010(16) 0.0133(18) 0.0034(16)
C26 0.021(2) 0.021(2) 0.033(2) -0.0035(17) 0.0156(19) -0.0018(16)
C27 0.028(2) 0.0189(19) 0.027(2) -0.0011(16) 0.0181(18) -0.0002(16)
C28 0.024(2) 0.027(2) 0.0178(19) 0.0004(16) 0.0123(17) -0.0005(16)
C29 0.026(2) 0.030(2) 0.022(2) -0.0064(17) 0.0110(18) 0.0002(17)
C30 0.043(3) 0.036(2) 0.031(2) -0.0086(19) 0.024(2) -0.002(2)
C31 0.061(3) 0.043(3) 0.020(2) -0.004(2) 0.017(2) 0.004(2)
C32 0.034(3) 0.071(3) 0.032(2) -0.021(2) 0.015(2) -0.008(2)
C33 0.032(2) 0.037(2) 0.037(2) -0.001(2) 0.026(2) -0.0054(19)
C34 0.034(2) 0.057(3) 0.043(3) -0.010(2) 0.027(2) -0.009(2)
C35 0.065(3) 0.044(3) 0.064(3) 0.001(2) 0.050(3) -0.015(2)
C36 0.042(3) 0.050(3) 0.037(2) 0.003(2) 0.031(2) -0.003(2)

loop_
_atom_type_symbol
_atom_type_description
_atom_type_scat_dispersion_real
_atom_type_scat_dispersion_imag
_atom_type_scat_source
C C 0.0033 0.0016 'International Tables Vol C Tables 4.2.6.8 and 6.1.1.4'
H H 0.0000 0.0000 'International Tables Vol C Tables 4.2.6.8 and 6.1.1.4'
O O 0.0106 0.0060 'International Tables Vol C Tables 4.2.6.8 and 6.1.1.4'
P P 0.1023 0.0942 'International Tables Vol C Tables 4.2.6.8 and 6.1.1.4'
Pd Pd -0.9988 1.0072 'International Tables Vol C Tables 4.2.6.8 and 6.1.1.4'
S S 0.1246 0.1234 'International Tables Vol C Tables 4.2.6.8 and 6.1.1.4'

loop_
_geom_angle_atom_site_label_1
_geom_angle_atom_site_label_2
_geom_angle_atom_site_label_3
_geom_angle
_geom_angle_site_symmetry_1
_geom_angle_site_symmetry_3
C1 Pd1 O1 97.31(12) . 3_677
C1 Pd1 P1 87.71(11) . .
O1 Pd1 P1 174.97(6) 3_677 .
C1 Pd1 O1 175.16(12) . .
O1 Pd1 O1 77.86(9) 3_677 .
P1 Pd1 O1 97.12(6) . .
O2 S1 O3 117.83(15) . .
O2 S1 O1 110.63(14) . .
O3 S1 O1 109.97(14) . .
O2 S1 C2 106.96(16) . .
O3 S1 C2 106.34(15) . .
O1 S1 C2 104.07(14) . .
C9 P1 C23 102.83(16) . .
C9 P1 C7 105.14(15) . .
C23 P1 C7 102.50(16) . .
C9 P1 Pd1 118.57(11) . .
C23 P1 Pd1 116.51(11) . .
C7 P1 Pd1 109.58(11) . .
S1 O1 Pd1 133.39(13) . 3_677
S1 O1 Pd1 116.63(12) . .
Pd1 O1 Pd1 102.14(9) 3_677 .
C3 C2 C7 120.1(3) . .
C3 C2 S1 118.0(3) . .
C7 C2 S1 121.8(3) . .
C2 C3 C4 120.6(3) . .
C5 C4 C3 121.0(3) . .
C4 C5 C6 118.3(3) . .
C4 C5 C8 123.0(3) . .
C6 C5 C8 118.7(3) . .
C5 C6 C7 122.2(3) . .
C6 C7 C2 117.8(3) . .
C6 C7 P1 118.8(3) . .
C2 C7 P1 123.3(3) . .
C10 C9 C14 120.6(3) . .
C10 C9 P1 119.5(3) . .
C14 C9 P1 119.1(3) . .
C9 C10 C11 120.5(3) . .
C12 C11 C10 117.6(3) . .
C12 C11 C15 120.9(3) . .
C10 C11 C15 121.5(3) . .
C11 C12 C13 123.5(3) . .
C12 C13 C14 117.2(3) . .
C12 C13 C19 120.3(3) . .
C14 C13 C19 122.3(3) . .
C9 C14 C13 120.5(3) . .
C18 C15 C17 111.0(4) . .
C18 C15 C11 109.6(3) . .
C17 C15 C11 109.9(3) . .
C18 C15 C16 106.7(3) . .
C17 C15 C16 106.8(3) . .
C11 C15 C16 112.8(3) . .
C22 C19 C20 108.5(3) . .
C22 C19 C21 107.7(3) . .
C20 C19 C21 109.8(3) . .
C22 C19 C13 112.4(3) . .
C20 C19 C13 106.5(3) . .
C21 C19 C13 111.9(3) . .
C24 C23 C28 119.6(3) . .
C24 C23 P1 121.5(3) . .
C28 C23 P1 118.9(3) . .
C23 C24 C25 121.3(3) . .
C26 C25 C24 117.7(3) . .
C26 C25 C29 123.2(3) . .
C24 C25 C29 119.1(3) . .
C25 C26 C27 122.9(3) . .
C28 C27 C26 117.8(3) . .
C28 C27 C33 123.4(3) . .
C26 C27 C33 118.8(3) . .
C27 C28 C23 120.8(3) . .
C32 C29 C31 108.4(3) . .
C32 C29 C30 109.5(3) . .
C31 C29 C30 108.1(3) . .
C32 C29 C25 112.2(3) . .
C31 C29 C25 110.4(3) . .
C30 C29 C25 108.2(3) . .
C34 C33 C27 108.8(3) . .
C34 C33 C35 109.6(3) . .
C27 C33 C35 109.8(3) . .
C34 C33 C36 108.2(3) . .
C27 C33 C36 112.2(3) . .
C35 C33 C36 108.1(3) . .

loop_
_geom_bond_atom_site_label_1
_geom_bond_atom_site_label_2
_geom_bond_distance
_geom_bond_site_symmetry_2
Pd1 C1 2.005(3) .
Pd1 O1 2.181(2) 3_677
Pd1 P1 2.1812(10) .
Pd1 O1 2.204(2) .
S1 O2 1.430(3) .
S1 O3 1.436(2) .
S1 O1 1.511(2) .
S1 C2 1.778(3) .
P1 C9 1.812(3) .
P1 C23 1.819(3) .
P1 C7 1.832(3) .
O1 Pd1 2.181(2) 3_677
C2 C3 1.375(5) .
C2 C7 1.405(5) .
C3 C4 1.386(5) .
C4 C5 1.374(5) .
C5 C6 1.390(5) .
C5 C8 1.501(5) .
C6 C7 1.396(5) .
C9 C10 1.384(5) .
C9 C14 1.385(5) .
C10 C11 1.395(4) .
C11 C12 1.382(5) .
C11 C15 1.534(5) .
C12 C13 1.395(5) .
C13 C14 1.398(5) .
C13 C19 1.537(5) .
C15 C18 1.502(5) .
C15 C17 1.514(5) .
C15 C16 1.546(5) .
C19 C22 1.519(5) .
C19 C20 1.521(5) .
C19 C21 1.527(5) .
C23 C24 1.385(5) .
C23 C28 1.396(5) .
C24 C25 1.395(5) .
C25 C26 1.376(5) .
C25 C29 1.537(5) .
C26 C27 1.405(5) .
C27 C28 1.384(5) .
C27 C33 1.529(5) .
C29 C32 1.513(5) .
C29 C31 1.520(5) .
C29 C30 1.525(5) .
C33 C34 1.525(5) .
C33 C35 1.532(5) .
C33 C36 1.535(5) .

loop_
_geom_torsion_atom_site_label_1
_geom_torsion_atom_site_label_2
_geom_torsion_atom_site_label_3
_geom_torsion_atom_site_label_4
_geom_torsion
_geom_torsion_site_symmetry_1
_geom_torsion_site_symmetry_4
C1 Pd1 P1 C9 85.13(17) . .
O1 Pd1 P1 C9 -95.19(14) . .
C1 Pd1 P1 C23 -38.52(17) . .
O1 Pd1 P1 C23 141.16(14) . .
C1 Pd1 P1 C7 -154.25(16) . .
O1 Pd1 P1 C7 25.43(13) . .
O2 S1 O1 Pd1 33.8(2) . 3_677
O3 S1 O1 Pd1 -98.1(2) . 3_677
C2 S1 O1 Pd1 148.35(18) . 3_677
O2 S1 O1 Pd1 176.69(14) . .
O3 S1 O1 Pd1 44.81(18) . .
C2 S1 O1 Pd1 -68.75(17) . .
O1 Pd1 O1 S1 -153.4(2) 3_677 .
P1 Pd1 O1 S1 27.01(14) . .
O1 Pd1 O1 Pd1 0.0 3_677 3_677
P1 Pd1 O1 Pd1 -179.63(7) . 3_677
O2 S1 C2 C3 -2.6(3) . .
O3 S1 C2 C3 124.2(3) . .
O1 S1 C2 C3 -119.7(3) . .
O2 S1 C2 C7 -179.0(3) . .
O3 S1 C2 C7 -52.3(3) . .
O1 S1 C2 C7 63.8(3) . .
C7 C2 C3 C4 0.0(5) . .
S1 C2 C3 C4 -176.6(3) . .
C2 C3 C4 C5 0.9(5) . .
C3 C4 C5 C6 -1.8(5) . .
C3 C4 C5 C8 179.7(3) . .
C4 C5 C6 C7 1.9(5) . .
C8 C5 C6 C7 -179.5(3) . .
C5 C6 C7 C2 -1.1(5) . .
C5 C6 C7 P1 179.7(3) . .
C3 C2 C7 C6 0.2(5) . .
S1 C2 C7 C6 176.6(2) . .
C3 C2 C7 P1 179.3(3) . .
S1 C2 C7 P1 -4.3(4) . .
C9 P1 C7 C6 -91.5(3) . .
C23 P1 C7 C6 15.6(3) . .
Pd1 P1 C7 C6 140.0(2) . .
C9 P1 C7 C2 89.3(3) . .
C23 P1 C7 C2 -163.5(3) . .
Pd1 P1 C7 C2 -39.1(3) . .
C23 P1 C9 C10 -83.4(3) . .
C7 P1 C9 C10 23.5(3) . .
Pd1 P1 C9 C10 146.4(2) . .
C23 P1 C9 C14 86.5(3) . .
C7 P1 C9 C14 -166.5(3) . .
Pd1 P1 C9 C14 -43.6(3) . .
C14 C9 C10 C11 -2.7(5) . .
P1 C9 C10 C11 167.1(3) . .
C9 C10 C11 C12 1.2(5) . .
C9 C10 C11 C15 -177.5(3) . .
C10 C11 C12 C13 0.3(5) . .
C15 C11 C12 C13 178.9(3) . .
C11 C12 C13 C14 -0.1(5) . .
C11 C12 C13 C19 -175.5(3) . .
C10 C9 C14 C13 2.9(5) . .
P1 C9 C14 C13 -167.0(3) . .
C12 C13 C14 C9 -1.4(5) . .
C19 C13 C14 C9 173.8(3) . .
C12 C11 C15 C18 62.4(5) . .
C10 C11 C15 C18 -118.9(4) . .
C12 C11 C15 C17 -59.8(5) . .
C10 C11 C15 C17 118.8(4) . .
C12 C11 C15 C16 -178.9(3) . .
C10 C11 C15 C16 -0.3(5) . .
C12 C13 C19 C22 -165.0(3) . .
C14 C13 C19 C22 19.9(5) . .
C12 C13 C19 C20 76.4(4) . .
C14 C13 C19 C20 -98.8(4) . .
C12 C13 C19 C21 -43.6(5) . .
C14 C13 C19 C21 141.3(4) . .
C9 P1 C23 C24 9.1(3) . .
C7 P1 C23 C24 -99.8(3) . .
Pd1 P1 C23 C24 140.6(3) . .
C9 P1 C23 C28 -173.2(3) . .
C7 P1 C23 C28 77.8(3) . .
Pd1 P1 C23 C28 -41.8(3) . .
C28 C23 C24 C25 -0.9(5) . .
P1 C23 C24 C25 176.8(3) . .
C23 C24 C25 C26 0.8(5) . .
C23 C24 C25 C29 -177.1(3) . .
C24 C25 C26 C27 -0.9(5) . .
C29 C25 C26 C27 176.9(3) . .
C25 C26 C27 C28 1.1(5) . .
C25 C26 C27 C33 179.2(3) . .
C26 C27 C28 C23 -1.1(5) . .
C33 C27 C28 C23 -179.1(3) . .
C24 C23 C28 C27 1.0(5) . .
P1 C23 C28 C27 -176.6(3) . .
C26 C25 C29 C32 10.8(5) . .
C24 C25 C29 C32 -171.4(3) . .
C26 C25 C29 C31 131.7(4) . .
C24 C25 C29 C31 -50.5(5) . .
C26 C25 C29 C30 -110.1(4) . .
C24 C25 C29 C30 67.7(4) . .
C28 C27 C33 C34 116.2(4) . .
C26 C27 C33 C34 -61.8(4) . .
C28 C27 C33 C35 -123.8(4) . .
C26 C27 C33 C35 58.3(5) . .
C28 C27 C33 C36 -3.5(5) . .
C26 C27 C33 C36 178.5(3) . .
